data_4000778
loop_
_publ_author_name
'Bichler, Daniel'
'Johrendt, Dirk'

_publ_contact_author
;
        Prof. Dirk Johrendt
        Department Chemie und Biochemie
        Ludwig-Maximilians-Universit\"at M\"unchen
        Butenandtstrasse 5 - 13 (D)
        D 81377 M\"unchen
        Germany
;
_publ_section_title
;
 Interplay of Magnetism and Bonding in GaV4--xCrxSe8
;
_journal_issue 11
_journal_name_full 'Chemistry of Materials'
_journal_page_first 3014
_journal_paper_doi 10.1021/cm200776v
_journal_volume 23
_journal_year 2011
_chemical_formula_sum 'Cr3 Ga Se8 V'
_chemical_formula_weight 908.34
_chemical_name_systematic
;
 Gallium chromium vanadium selenide (1/3/1/8)
;
_space_group_IT_number 216
_symmetry_cell_setting cubic
_symmetry_space_group_name_Hall 'F -4 2 3'
_symmetry_space_group_name_H-M 'F -4 3 m'
_atom_sites_solution_hydrogens none
_atom_sites_solution_primary direct
_atom_sites_solution_secondary difmap
_audit_creation_method SHELXL-97
_cell_angle_alpha 90.00
_cell_angle_beta 90.00
_cell_angle_gamma 90.00
_cell_formula_units_Z 4
_cell_length_a 10.236(2)
_cell_length_b 10.236(2)
_cell_length_c 10.236(2)
_cell_measurement_reflns_used 535
_cell_measurement_temperature 293(2)
_cell_measurement_theta_max 44.8
_cell_measurement_theta_min 6.8
_cell_volume 1072.5(4)
_computing_cell_refinement 'Stoe IPDS Software, 1998'
_computing_data_collection 'Stoe IPDS Software, 1998'
_computing_data_reduction 'Stoe IPDS Software, 1998'
_computing_structure_refinement 'SHELXL-97 (Sheldrick, 1997)'
_computing_structure_solution 'SHELXS-97 (Sheldrick, 1990)'
_diffrn_ambient_temperature 293(2)
_diffrn_measured_fraction_theta_full 0.991
_diffrn_measured_fraction_theta_max 0.991
_diffrn_measurement_device_type 'STOE IPDS'
_diffrn_measurement_method oszillation
_diffrn_radiation_monochromator graphite
_diffrn_radiation_source 'fine-focus sealed tube'
_diffrn_radiation_type MoK\a
_diffrn_radiation_wavelength 0.71073
_diffrn_reflns_av_R_equivalents 0.1300
_diffrn_reflns_av_sigmaI/netI 0.0871
_diffrn_reflns_limit_h_max 14
_diffrn_reflns_limit_h_min -13
_diffrn_reflns_limit_k_max 14
_diffrn_reflns_limit_k_min -14
_diffrn_reflns_limit_l_max 7
_diffrn_reflns_limit_l_min -14
_diffrn_reflns_number 1553
_diffrn_reflns_theta_full 30.28
_diffrn_reflns_theta_max 30.28
_diffrn_reflns_theta_min 3.45
_diffrn_standards_decay_% 0
_diffrn_standards_interval_count 0
_diffrn_standards_interval_time 0
_diffrn_standards_number 0
_exptl_absorpt_coefficient_mu 33.347
_exptl_absorpt_correction_T_max 0.4792
_exptl_absorpt_correction_T_min 0.3728
_exptl_absorpt_correction_type numerical
_exptl_absorpt_process_details 'X-RED32 v. 1.03, STOE & Cie GmbH, 2002'
_exptl_crystal_colour metallic-black
_exptl_crystal_density_diffrn 5.570
_exptl_crystal_density_meas ?
_exptl_crystal_density_method 'not measured'
_exptl_crystal_description block
_exptl_crystal_F_000 1592
_exptl_crystal_size_max 0.02
_exptl_crystal_size_mid 0.015
_exptl_crystal_size_min 0.013
_refine_diff_density_max 0.873
_refine_diff_density_min -1.912
_refine_diff_density_rms 0.373
_refine_ls_abs_structure_details 'Flack H D (1983), Acta Cryst. A39, 876-881'
_refine_ls_abs_structure_Flack 0.44(12)
_refine_ls_extinction_method none
_refine_ls_goodness_of_fit_ref 0.813
_refine_ls_hydrogen_treatment none
_refine_ls_matrix_type full
_refine_ls_number_parameters 12
_refine_ls_number_reflns 197
_refine_ls_number_restraints 0
_refine_ls_restrained_S_all 0.813
_refine_ls_R_factor_all 0.0516
_refine_ls_R_factor_gt 0.0315
_refine_ls_shift/su_max 0.000
_refine_ls_shift/su_mean 0.000
_refine_ls_structure_factor_coef Fsqd
_refine_ls_weighting_details 'calc w=1/[\s^2^(Fo^2^)+(0.0001P)^2^+0.0000P] where P=(Fo^2^+2Fc^2^)/3'
_refine_ls_weighting_scheme calc
_refine_ls_wR_factor_gt 0.0568
_refine_ls_wR_factor_ref 0.0600
_reflns_number_gt 143
_reflns_number_total 197
_reflns_threshold_expression >2sigma(I)
_cod_data_source_file cm200776v_si_006.cif
_cod_data_source_block f-43m-GaCr3VSe8
_cod_depositor_comments
;
The following automatic conversions were performed:

'_exptl_crystal_density_meas' value 'not measured' was changed to '?'
- the value is perceived as not measured.

Automatic conversion script
Id: cif_fix_values 3008 2015-01-20 13:52:24Z robertas 
;
_cod_original_cell_volume 1072.6(4)
_cod_database_code 4000778

loop_
_symmetry_equiv_pos_as_xyz
'x, y, z'
'-x, -y, z'
'-x, y, -z'
'x, -y, -z'
'z, x, y'
'z, -x, -y'
'-z, -x, y'
'-z, x, -y'
'y, z, x'
'-y, z, -x'
'y, -z, -x'
'-y, -z, x'
'y, x, z'
'-y, -x, z'
'y, -x, -z'
'-y, x, -z'
'x, z, y'
'-x, z, -y'
'-x, -z, y'
'x, -z, -y'
'z, y, x'
'z, -y, -x'
'-z, y, -x'
'-z, -y, x'
'x, y+1/2, z+1/2'
'-x, -y+1/2, z+1/2'
'-x, y+1/2, -z+1/2'
'x, -y+1/2, -z+1/2'
'z, x+1/2, y+1/2'
'z, -x+1/2, -y+1/2'
'-z, -x+1/2, y+1/2'
'-z, x+1/2, -y+1/2'
'y, z+1/2, x+1/2'
'-y, z+1/2, -x+1/2'
'y, -z+1/2, -x+1/2'
'-y, -z+1/2, x+1/2'
'y, x+1/2, z+1/2'
'-y, -x+1/2, z+1/2'
'y, -x+1/2, -z+1/2'
'-y, x+1/2, -z+1/2'
'x, z+1/2, y+1/2'
'-x, z+1/2, -y+1/2'
'-x, -z+1/2, y+1/2'
'x, -z+1/2, -y+1/2'
'z, y+1/2, x+1/2'
'z, -y+1/2, -x+1/2'
'-z, y+1/2, -x+1/2'
'-z, -y+1/2, x+1/2'
'x+1/2, y, z+1/2'
'-x+1/2, -y, z+1/2'
'-x+1/2, y, -z+1/2'
'x+1/2, -y, -z+1/2'
'z+1/2, x, y+1/2'
'z+1/2, -x, -y+1/2'
'-z+1/2, -x, y+1/2'
'-z+1/2, x, -y+1/2'
'y+1/2, z, x+1/2'
'-y+1/2, z, -x+1/2'
'y+1/2, -z, -x+1/2'
'-y+1/2, -z, x+1/2'
'y+1/2, x, z+1/2'
'-y+1/2, -x, z+1/2'
'y+1/2, -x, -z+1/2'
'-y+1/2, x, -z+1/2'
'x+1/2, z, y+1/2'
'-x+1/2, z, -y+1/2'
'-x+1/2, -z, y+1/2'
'x+1/2, -z, -y+1/2'
'z+1/2, y, x+1/2'
'z+1/2, -y, -x+1/2'
'-z+1/2, y, -x+1/2'
'-z+1/2, -y, x+1/2'
'x+1/2, y+1/2, z'
'-x+1/2, -y+1/2, z'
'-x+1/2, y+1/2, -z'
'x+1/2, -y+1/2, -z'
'z+1/2, x+1/2, y'
'z+1/2, -x+1/2, -y'
'-z+1/2, -x+1/2, y'
'-z+1/2, x+1/2, -y'
'y+1/2, z+1/2, x'
'-y+1/2, z+1/2, -x'
'y+1/2, -z+1/2, -x'
'-y+1/2, -z+1/2, x'
'y+1/2, x+1/2, z'
'-y+1/2, -x+1/2, z'
'y+1/2, -x+1/2, -z'
'-y+1/2, x+1/2, -z'
'x+1/2, z+1/2, y'
'-x+1/2, z+1/2, -y'
'-x+1/2, -z+1/2, y'
'x+1/2, -z+1/2, -y'
'z+1/2, y+1/2, x'
'z+1/2, -y+1/2, -x'
'-z+1/2, y+1/2, -x'
'-z+1/2, -y+1/2, x'

loop_
_atom_site_label
_atom_site_type_symbol
_atom_site_fract_x
_atom_site_fract_y
_atom_site_fract_z
_atom_site_U_iso_or_equiv
_atom_site_adp_type
_atom_site_occupancy
_atom_site_symmetry_multiplicity
_atom_site_calc_flag
_atom_site_refinement_flags
Ga1 Ga 0.0000 0.0000 0.0000 0.0099(9) Uani 1 24 d S
Se3 Se 0.86453(13) 0.86453(13) 0.86453(13) 0.0118(5) Uani 1 6 d S
Se4 Se 0.37394(8) 0.37394(8) 0.37394(8) 0.0127(5) Uani 1 6 d S
Cr2 Cr 0.61346(19) 0.61346(19) 0.61346(19) 0.0155(6) Uani 0.75 6 d SP
V2 V 0.61346(19) 0.61346(19) 0.61346(19) 0.0155(6) Uani 0.25 6 d SP

loop_
_atom_site_aniso_label
_atom_site_aniso_U_11
_atom_site_aniso_U_22
_atom_site_aniso_U_33
_atom_site_aniso_U_23
_atom_site_aniso_U_13
_atom_site_aniso_U_12
Ga1 0.0099(9) 0.0099(9) 0.0099(9) 0.000 0.000 0.000
Se3 0.0118(5) 0.0118(5) 0.0118(5) -0.0009(5) -0.0009(5) -0.0009(5)
Se4 0.0127(5) 0.0127(5) 0.0127(5) 0.0002(7) 0.0002(7) 0.0002(7)
Cr2 0.0155(6) 0.0155(6) 0.0155(6) 0.0040(10) 0.0040(10) 0.0040(10)
V2 0.0155(6) 0.0155(6) 0.0155(6) 0.0040(10) 0.0040(10) 0.0040(10)

loop_
_atom_type_symbol
_atom_type_description
_atom_type_scat_dispersion_real
_atom_type_scat_dispersion_imag
_atom_type_scat_source
V V 0.3005 0.5294 'International Tables Vol C Tables 4.2.6.8 and 6.1.1.4'
Cr Cr 0.3209 0.6236 'International Tables Vol C Tables 4.2.6.8 and 6.1.1.4'
Ga Ga 0.2307 1.6083 'International Tables Vol C Tables 4.2.6.8 and 6.1.1.4'
Se Se -0.0929 2.2259 'International Tables Vol C Tables 4.2.6.8 and 6.1.1.4'

loop_
_geom_angle_atom_site_label_1
_geom_angle_atom_site_label_2
_geom_angle_atom_site_label_3
_geom_angle
_geom_angle_site_symmetry_1
_geom_angle_site_symmetry_3
Se3 Ga1 Se3 109.5 1_444 4_466
Se3 Ga1 Se3 109.5 1_444 2_664
Se3 Ga1 Se3 109.5 4_466 2_664
Se3 Ga1 Se3 109.5 1_444 3_646
Se3 Ga1 Se3 109.5 4_466 3_646
Se3 Ga1 Se3 109.5 2_664 3_646
Ga1 Se3 V2 118.20(6) 1_666 28_566
Ga1 Se3 V2 118.20(6) 1_666 64_656
V2 Se3 V2 99.50(8) 28_566 64_656
Ga1 Se3 Cr2 118.20(6) 1_666 64_656
V2 Se3 Cr2 99.50(8) 28_566 64_656
V2 Se3 Cr2 0.00(10) 64_656 64_656
Ga1 Se3 Cr2 118.20(6) 1_666 74_665
V2 Se3 Cr2 99.50(8) 28_566 74_665
V2 Se3 Cr2 99.50(8) 64_656 74_665
Cr2 Se3 Cr2 99.50(8) 64_656 74_665
Ga1 Se3 Cr2 118.20(6) 1_666 28_566
V2 Se3 Cr2 0.000(11) 28_566 28_566
V2 Se3 Cr2 99.50(8) 64_656 28_566
Cr2 Se3 Cr2 99.50(8) 64_656 28_566
Cr2 Se3 Cr2 99.50(8) 74_665 28_566
Ga1 Se3 V2 118.20(6) 1_666 74_665
V2 Se3 V2 99.50(8) 28_566 74_665
V2 Se3 V2 99.50(8) 64_656 74_665
Cr2 Se3 V2 99.50(8) 64_656 74_665
Cr2 Se3 V2 0.00(8) 74_665 74_665
Cr2 Se3 V2 99.50(8) 28_566 74_665
V2 Se4 Cr2 0.000(7) 2_665 2_665
V2 Se4 V2 83.84(11) 2_665 4_566
Cr2 Se4 V2 83.84(11) 2_665 4_566
V2 Se4 V2 83.84(11) 2_665 16_656
Cr2 Se4 V2 83.84(11) 2_665 16_656
V2 Se4 V2 83.84(11) 4_566 16_656
V2 Se4 Cr2 83.84(11) 2_665 4_566
Cr2 Se4 Cr2 83.84(11) 2_665 4_566
V2 Se4 Cr2 0.00(9) 4_566 4_566
V2 Se4 Cr2 83.84(11) 16_656 4_566
V2 Se4 Cr2 83.84(11) 2_665 16_656
Cr2 Se4 Cr2 83.84(11) 2_665 16_656
V2 Se4 Cr2 83.84(11) 4_566 16_656
V2 Se4 Cr2 0.00(9) 16_656 16_656
Cr2 Se4 Cr2 83.84(11) 4_566 16_656
Se4 Cr2 Se4 95.85(10) 4_566 3_656
Se4 Cr2 Se4 95.85(10) 4_566 2_665
Se4 Cr2 Se4 95.85(10) 3_656 2_665
Se4 Cr2 Se3 91.73(5) 4_566 74_665
Se4 Cr2 Se3 91.73(5) 3_656 74_665
Se4 Cr2 Se3 168.68(13) 2_665 74_665
Se4 Cr2 Se3 168.68(13) 4_566 28_566
Se4 Cr2 Se3 91.73(5) 3_656 28_566
Se4 Cr2 Se3 91.73(5) 2_665 28_566
Se3 Cr2 Se3 79.62(10) 74_665 28_566
Se4 Cr2 Se3 91.73(5) 4_566 51_656
Se4 Cr2 Se3 168.68(13) 3_656 51_656
Se4 Cr2 Se3 91.73(5) 2_665 51_656
Se3 Cr2 Se3 79.62(10) 74_665 51_656
Se3 Cr2 Se3 79.62(10) 28_566 51_656
Se4 Cr2 V2 48.08(6) 4_566 16_656
Se4 Cr2 V2 94.25(8) 3_656 16_656
Se4 Cr2 V2 48.08(6) 2_665 16_656
Se3 Cr2 V2 139.75(4) 74_665 16_656
Se3 Cr2 V2 139.75(4) 28_566 16_656
Se3 Cr2 V2 97.07(6) 51_656 16_656
Se4 Cr2 Cr2 48.08(6) 4_566 16_656
Se4 Cr2 Cr2 94.25(8) 3_656 16_656
Se4 Cr2 Cr2 48.08(6) 2_665 16_656
Se3 Cr2 Cr2 139.75(4) 74_665 16_656
Se3 Cr2 Cr2 139.75(4) 28_566 16_656
Se3 Cr2 Cr2 97.07(6) 51_656 16_656
V2 Cr2 Cr2 0.00(5) 16_656 16_656
Se4 Cr2 V2 131.92(6) 4_566 64_656
Se4 Cr2 V2 85.75(8) 3_656 64_656
Se4 Cr2 V2 131.92(6) 2_665 64_656
Se3 Cr2 V2 40.25(4) 74_665 64_656
Se3 Cr2 V2 40.25(4) 28_566 64_656
Se3 Cr2 V2 82.93(6) 51_656 64_656
V2 Cr2 V2 180.00(13) 16_656 64_656
Cr2 Cr2 V2 180.00(13) 16_656 64_656
Se4 Cr2 Cr2 131.92(6) 4_566 64_656
Se4 Cr2 Cr2 85.75(8) 3_656 64_656
Se4 Cr2 Cr2 131.92(6) 2_665 64_656
Se3 Cr2 Cr2 40.25(4) 74_665 64_656
Se3 Cr2 Cr2 40.25(4) 28_566 64_656
Se3 Cr2 Cr2 82.93(6) 51_656 64_656
V2 Cr2 Cr2 180.00(13) 16_656 64_656
Cr2 Cr2 Cr2 180.00(13) 16_656 64_656
V2 Cr2 Cr2 0.00(10) 64_656 64_656

loop_
_geom_bond_atom_site_label_1
_geom_bond_atom_site_label_2
_geom_bond_distance
_geom_bond_site_symmetry_2
Ga1 Se3 2.402(2) 1_444
Ga1 Se3 2.402(2) 4_466
Ga1 Se3 2.402(2) 2_664
Ga1 Se3 2.402(2) 3_646
Se3 Ga1 2.402(2) 1_666
Se3 V2 2.590(3) 28_566
Se3 V2 2.590(3) 64_656
Se3 Cr2 2.590(3) 64_656
Se3 Cr2 2.590(3) 74_665
Se3 Cr2 2.590(3) 28_566
Se3 V2 2.590(3) 74_665
Se4 V2 2.459(2) 2_665
Se4 Cr2 2.459(2) 2_665
Se4 V2 2.4586(19) 4_566
Se4 V2 2.459(2) 16_656
Se4 Cr2 2.4586(19) 4_566
Se4 Cr2 2.459(2) 16_656
Cr2 Se4 2.459(2) 4_566
Cr2 Se4 2.459(2) 3_656
Cr2 Se4 2.459(2) 2_665
Cr2 Se3 2.590(3) 74_665
Cr2 Se3 2.590(3) 28_566
Cr2 Se3 2.590(3) 51_656
Cr2 V2 3.285(6) 16_656
Cr2 Cr2 3.285(6) 16_656
Cr2 V2 3.953(6) 64_656
Cr2 Cr2 3.953(6) 64_656
